data_1543049
loop_
_publ_author_name
'Ievlev, Mikhail Yu'
'Ershov, Oleg V.'
'Tafeenko, Viktor A.'

_publ_section_title
;
 Diastereoselective Cascade Assembly of Functionalized
 Pyrano[3,4-c]pyrrole Derivatives.
;
_journal_issue 8
_journal_name_full 'Organic letters'
_journal_page_first 1940
_journal_page_last 1943
_journal_paper_doi 10.1021/acs.orglett.6b00867
_journal_volume 18
_journal_year 2016
_chemical_formula_moiety 'C20 H20 N4 O3, C2 H6 O S'
_chemical_formula_sum 'C22 H26 N4 O4 S'
_chemical_formula_weight 442.53
_chemical_name_systematic
;
 ?
;
_space_group_IT_number 2
_symmetry_cell_setting triclinic
_symmetry_space_group_name_Hall '-P 1'
_symmetry_space_group_name_H-M 'P -1'
_atom_sites_solution_hydrogens geom
_atom_sites_solution_primary direct
_atom_sites_solution_secondary difmap
_audit_creation_method SHELXL-97
_cell_angle_alpha 82.698(3)
_cell_angle_beta 74.104(3)
_cell_angle_gamma 71.775(3)
_cell_formula_units_Z 2
_cell_length_a 9.0546(4)
_cell_length_b 11.0539(4)
_cell_length_c 12.5393(5)
_cell_measurement_reflns_used 8645
_cell_measurement_temperature 295(2)
_cell_measurement_theta_max 65
_cell_measurement_theta_min 6
_cell_volume 1145.32(8)
_computing_cell_refinement 'STOE X-AREA'
_computing_data_collection 'STOE X-AREA'
_computing_data_reduction 'STOE X-RED'
_computing_structure_refinement 'SHELXL-97 (Sheldrick, 1997)'
_computing_structure_solution 'SHELXS-97 (Sheldrick, 2008)'
_diffrn_ambient_temperature 295(2)
_diffrn_detector Pilatus100K
_diffrn_detector_area_resol_mean 5.81
_diffrn_detector_type STOE
_diffrn_measured_fraction_theta_full 0.989
_diffrn_measured_fraction_theta_max 0.989
_diffrn_measurement_device_type STOE
_diffrn_measurement_method 'rotation method'
_diffrn_radiation_collimation 'focusing mirrors'
_diffrn_radiation_monochromator none
_diffrn_radiation_polarisn_norm 0
_diffrn_radiation_type 'Cu K\a'
_diffrn_radiation_wavelength 1.54186
_diffrn_reflns_av_R_equivalents 0.0984
_diffrn_reflns_av_sigmaI/netI 0.0422
_diffrn_reflns_limit_h_max 10
_diffrn_reflns_limit_h_min -8
_diffrn_reflns_limit_k_max 11
_diffrn_reflns_limit_k_min -13
_diffrn_reflns_limit_l_max 14
_diffrn_reflns_limit_l_min -14
_diffrn_reflns_number 4131
_diffrn_reflns_theta_full 65.99
_diffrn_reflns_theta_max 65.99
_diffrn_reflns_theta_min 3.67
_diffrn_source 'Cu GeniX 3D'
_diffrn_source_current 0.600
_diffrn_source_power 0.030
_diffrn_source_voltage 50
_diffrn_standards_decay_% 0
_exptl_absorpt_coefficient_mu 1.549
_exptl_absorpt_correction_type none
_exptl_crystal_colour colorless
_exptl_crystal_density_diffrn 1.283
_exptl_crystal_density_method 'not measured'
_exptl_crystal_description prism
_exptl_crystal_F_000 468
_exptl_crystal_size_max .25
_exptl_crystal_size_mid .16
_exptl_crystal_size_min .08
_refine_diff_density_max 0.330
_refine_diff_density_min -0.473
_refine_diff_density_rms 0.060
_refine_ls_extinction_coef 0.0075(11)
_refine_ls_extinction_expression Fc^*^=kFc[1+0.001xFc^2^\l^3^/sin(2\q)]^-1/4^
_refine_ls_extinction_method SHELXL
_refine_ls_goodness_of_fit_ref 1.026
_refine_ls_hydrogen_treatment mixed
_refine_ls_matrix_type full
_refine_ls_number_parameters 300
_refine_ls_number_reflns 3748
_refine_ls_number_restraints 0
_refine_ls_restrained_S_all 1.026
_refine_ls_R_factor_all 0.0675
_refine_ls_R_factor_gt 0.0574
_refine_ls_shift/su_max 0.000
_refine_ls_shift/su_mean 0.000
_refine_ls_structure_factor_coef Fsqd
_refine_ls_weighting_details 'calc w=1/[\s^2^(Fo^2^)+(0.1025P)^2^+0.0000P] where P=(Fo^2^+2Fc^2^)/3'
_refine_ls_weighting_scheme calc
_refine_ls_wR_factor_gt 0.1353
_refine_ls_wR_factor_ref 0.1421
_reflns_number_gt 2911
_reflns_number_total 3748
_reflns_threshold_expression >2sigma(I)
_cod_data_source_file ol6b00867_si_004.cif
_cod_data_source_block im211
_cod_depositor_comments
;
The following automatic conversions were performed:

'_exptl_absorpt_correction_type' value 'NONE' changed to 'none'
according to
/usr/data/users/saulius/crontab/automatic-downloads/rss-feeds/ACS/lib/dictionaries/cif_core.dic
dictionary named 'cif_core.dic' version 2.4.2 from 2011-04-26.

Automatic conversion script
Id: cif_fix_values 4268 2015-11-12 08:31:59Z antanas 

 Adding full bibliography for 1543048--1543050.cif.
;
_cod_original_sg_symbol_Hall '-p 1'
_cod_original_sg_symbol_H-M 'p -1'
_cod_database_code 1543049

loop_
_symmetry_equiv_pos_as_xyz
'x, y, z'
'-x, -y, -z'

loop_
_atom_site_label
_atom_site_type_symbol
_atom_site_fract_x
_atom_site_fract_y
_atom_site_fract_z
_atom_site_U_iso_or_equiv
_atom_site_adp_type
_atom_site_occupancy
_atom_site_symmetry_multiplicity
_atom_site_calc_flag
_atom_site_refinement_flags
S1 S 0.14775(7) 0.21902(6) 0.85586(5) 0.0584(2) Uani 1 1 d .
O1 O 0.0779(2) 0.35137(16) 0.89918(15) 0.0635(5) Uani 1 1 d .
C22 C -0.0051(4) 0.1884(4) 0.8108(3) 0.1013(12) Uani 1 1 d .
H221 H -0.0978 0.1947 0.8719 0.152 Uiso 1 1 calc R
H222 H 0.0326 0.1042 0.7831 0.152 Uiso 1 1 calc R
H223 H -0.0332 0.2498 0.7527 0.152 Uiso 1 1 calc R
C23 C 0.1409(4) 0.1165(3) 0.9763(3) 0.0769(8) Uani 1 1 d .
H231 H 0.2119 0.1272 1.0166 0.115 Uiso 1 1 calc R
H232 H 0.1738 0.0297 0.9554 0.115 Uiso 1 1 calc R
H233 H 0.0333 0.1370 1.0225 0.115 Uiso 1 1 calc R
O2 O 0.31111(16) 0.48759(13) 0.31051(12) 0.0430(4) Uani 1 1 d .
O3 O 0.30482(17) 0.30726(15) 0.23583(12) 0.0470(4) Uani 1 1 d .
O4 O 0.6296(2) 0.09892(17) 0.18827(18) 0.0736(6) Uani 1 1 d .
N1 N 0.7348(2) 0.26205(19) 0.10735(16) 0.0509(5) Uani 1 1 d .
N2 N 0.8171(2) 0.4430(2) 0.08396(18) 0.0511(5) Uani 1 1 d .
N3 N 0.8163(3) 0.1624(3) 0.4054(3) 0.0994(11) Uani 1 1 d .
N4 N 0.7114(3) 0.5206(2) 0.3748(2) 0.0735(7) Uani 1 1 d .
C2 C 0.7304(2) 0.3709(2) 0.14093(17) 0.0412(5) Uani 1 1 d .
C3 C 0.6085(2) 0.41001(18) 0.25136(16) 0.0359(4) Uani 1 1 d .
C4 C 0.5942(2) 0.27593(19) 0.30105(17) 0.0390(5) Uani 1 1 d .
C5 C 0.6491(3) 0.2006(2) 0.1923(2) 0.0495(5) Uani 1 1 d .
C6 C 0.4460(2) 0.49715(19) 0.22461(17) 0.0393(5) Uani 1 1 d .
C7 C 0.2942(2) 0.3616(2) 0.33417(17) 0.0403(5) Uani 1 1 d .
C8 C 0.1373(3) 0.3746(2) 0.4206(2) 0.0539(6) Uani 1 1 d .
H81 H 0.0494 0.4235 0.3883 0.065 Uiso 1 1 calc R
H82 H 0.1354 0.4209 0.4819 0.065 Uiso 1 1 calc R
C9 C 0.1132(3) 0.2460(3) 0.4641(3) 0.0675(7) Uani 1 1 d .
H91 H 0.0137 0.2582 0.5215 0.081 Uiso 1 1 calc R
H92 H 0.1048 0.2027 0.4044 0.081 Uiso 1 1 calc R
C10 C 0.2514(3) 0.1642(3) 0.5112(3) 0.0721(8) Uani 1 1 d .
H101 H 0.2359 0.0812 0.5357 0.086 Uiso 1 1 calc R
H102 H 0.2546 0.2039 0.5749 0.086 Uiso 1 1 calc R
C11 C 0.4100(3) 0.1483(2) 0.4229(2) 0.0588(6) Uani 1 1 d .
H111 H 0.4984 0.0984 0.4543 0.071 Uiso 1 1 calc R
H112 H 0.4099 0.1032 0.3614 0.071 Uiso 1 1 calc R
C12 C 0.4317(2) 0.2786(2) 0.38160(18) 0.0408(5) Uani 1 1 d .
C13 C 0.7207(3) 0.2142(2) 0.3595(2) 0.0562(6) Uani 1 1 d .
C14 C 0.6650(3) 0.4734(2) 0.32124(18) 0.0445(5) Uani 1 1 d .
C15 C 0.1762(3) 0.3631(3) 0.1841(3) 0.0722(8) Uani 1 1 d .
H151 H 0.0858 0.3334 0.2227 0.108 Uiso 1 1 calc R
H152 H 0.2094 0.3393 0.1083 0.108 Uiso 1 1 calc R
H153 H 0.1464 0.4542 0.1865 0.108 Uiso 1 1 calc R
C16 C 0.4359(3) 0.6371(2) 0.20672(19) 0.0460(5) Uani 1 1 d .
C17 C 0.4707(3) 0.6905(2) 0.1009(2) 0.0550(6) Uani 1 1 d .
H17 H 0.5041 0.6396 0.0402 0.066 Uiso 1 1 calc R
C18 C 0.4564(4) 0.8199(3) 0.0844(3) 0.0730(8) Uani 1 1 d .
H18 H 0.4800 0.8554 0.0127 0.088 Uiso 1 1 calc R
C19 C 0.4073(4) 0.8953(3) 0.1739(3) 0.0804(9) Uani 1 1 d .
H19 H 0.3992 0.9817 0.1630 0.096 Uiso 1 1 calc R
C20 C 0.3701(4) 0.8430(3) 0.2794(3) 0.0745(8) Uani 1 1 d .
H20 H 0.3356 0.8945 0.3399 0.089 Uiso 1 1 calc R
C21 C 0.3836(3) 0.7142(2) 0.2966(2) 0.0595(6) Uani 1 1 d .
H21 H 0.3577 0.6794 0.3683 0.071 Uiso 1 1 calc R
H2 H 0.890(3) 0.412(2) 0.019(2) 0.059(7) Uiso 1 1 d .
H6 H 0.447(3) 0.462(2) 0.1615(19) 0.038(5) Uiso 1 1 d .
H12 H 0.422(3) 0.323(2) 0.4461(18) 0.038(5) Uiso 1 1 d .
H22 H 0.814(3) 0.511(3) 0.108(2) 0.051(7) Uiso 1 1 d .

loop_
_atom_site_aniso_label
_atom_site_aniso_U_11
_atom_site_aniso_U_22
_atom_site_aniso_U_33
_atom_site_aniso_U_23
_atom_site_aniso_U_13
_atom_site_aniso_U_12
S1 0.0421(4) 0.0638(4) 0.0642(4) -0.0171(3) 0.0011(2) -0.0151(3)
O1 0.0562(11) 0.0517(10) 0.0744(11) -0.0053(8) 0.0008(8) -0.0180(8)
C22 0.073(2) 0.143(4) 0.100(3) -0.039(2) -0.0176(19) -0.039(2)
C23 0.072(2) 0.0522(15) 0.090(2) -0.0075(14) -0.0069(15) -0.0052(14)
O2 0.0323(8) 0.0391(7) 0.0548(8) -0.0088(6) -0.0094(6) -0.0051(6)
O3 0.0400(8) 0.0524(9) 0.0529(8) -0.0121(7) -0.0177(6) -0.0105(7)
O4 0.0639(12) 0.0503(10) 0.1020(15) -0.0316(10) 0.0084(10) -0.0244(9)
N1 0.0405(11) 0.0534(11) 0.0556(11) -0.0183(9) 0.0010(8) -0.0143(9)
N2 0.0433(11) 0.0499(11) 0.0548(11) -0.0038(9) -0.0001(9) -0.0161(9)
N3 0.0709(17) 0.0877(19) 0.160(3) 0.0453(19) -0.075(2) -0.0314(15)
N4 0.0734(16) 0.0758(15) 0.0882(17) -0.0204(13) -0.0411(13) -0.0208(13)
C2 0.0301(10) 0.0446(11) 0.0471(11) -0.0067(9) -0.0085(8) -0.0076(9)
C3 0.0298(10) 0.0368(10) 0.0427(10) -0.0070(8) -0.0111(8) -0.0081(8)
C4 0.0288(10) 0.0376(10) 0.0510(11) -0.0014(8) -0.0129(8) -0.0077(8)
C5 0.0326(11) 0.0438(12) 0.0683(14) -0.0178(10) -0.0026(10) -0.0083(10)
C6 0.0347(11) 0.0409(11) 0.0424(10) -0.0076(8) -0.0124(8) -0.0066(9)
C7 0.0303(10) 0.0410(11) 0.0510(11) -0.0102(9) -0.0123(8) -0.0072(9)
C8 0.0310(11) 0.0676(15) 0.0611(13) -0.0198(11) -0.0031(9) -0.0123(11)
C9 0.0413(14) 0.0858(19) 0.0767(17) -0.0081(14) -0.0015(12) -0.0298(14)
C10 0.0603(17) 0.0791(19) 0.0776(18) 0.0130(15) -0.0071(13) -0.0364(15)
C11 0.0453(14) 0.0531(14) 0.0763(16) 0.0117(12) -0.0133(11) -0.0192(11)
C12 0.0337(11) 0.0448(11) 0.0456(11) -0.0035(9) -0.0121(8) -0.0111(9)
C13 0.0402(13) 0.0507(13) 0.0828(17) 0.0118(12) -0.0258(12) -0.0171(11)
C14 0.0398(12) 0.0444(11) 0.0528(12) -0.0061(9) -0.0158(9) -0.0121(10)
C15 0.0611(17) 0.093(2) 0.0749(17) -0.0067(15) -0.0404(14) -0.0188(16)
C16 0.0396(12) 0.0416(11) 0.0591(13) -0.0017(9) -0.0206(9) -0.0081(9)
C17 0.0490(14) 0.0564(14) 0.0609(14) 0.0064(11) -0.0214(11) -0.0139(11)
C18 0.0689(18) 0.0649(17) 0.090(2) 0.0267(15) -0.0341(16) -0.0253(15)
C19 0.080(2) 0.0456(14) 0.127(3) 0.0146(17) -0.049(2) -0.0220(15)
C20 0.083(2) 0.0436(13) 0.102(2) -0.0122(14) -0.0333(17) -0.0130(14)
C21 0.0685(17) 0.0431(12) 0.0678(15) -0.0077(11) -0.0238(12) -0.0098(12)

loop_
_atom_type_symbol
_atom_type_description
_atom_type_scat_dispersion_real
_atom_type_scat_dispersion_imag
_atom_type_scat_source
C C 0.0181 0.0091 'International Tables Vol C Tables 4.2.6.8 and 6.1.1.4'
H H 0.0000 0.0000 'International Tables Vol C Tables 4.2.6.8 and 6.1.1.4'
N N 0.0311 0.0180 'International Tables Vol C Tables 4.2.6.8 and 6.1.1.4'
O O 0.0492 0.0322 'International Tables Vol C Tables 4.2.6.8 and 6.1.1.4'
S S 0.3331 0.5567 'International Tables Vol C Tables 4.2.6.8 and 6.1.1.4'

loop_
_geom_angle_atom_site_label_1
_geom_angle_atom_site_label_2
_geom_angle_atom_site_label_3
_geom_angle
O1 S1 C22 105.92(16)
O1 S1 C23 104.57(12)
C22 S1 C23 98.00(19)
C6 O2 C7 114.88(15)
C7 O3 C15 116.24(18)
C2 N1 C5 109.32(18)
N2 C2 N1 123.5(2)
N2 C2 C3 122.31(19)
N1 C2 C3 114.10(17)
C14 C3 C2 113.12(16)
C14 C3 C4 112.55(16)
C2 C3 C4 99.53(15)
C14 C3 C6 111.82(16)
C2 C3 C6 107.76(16)
C4 C3 C6 111.39(15)
C13 C4 C12 108.18(18)
C13 C4 C3 110.21(16)
C12 C4 C3 114.20(16)
C13 C4 C5 103.92(18)
C12 C4 C5 119.12(16)
C3 C4 C5 100.54(16)
O4 C5 N1 125.9(2)
O4 C5 C4 123.9(2)
N1 C5 C4 109.96(17)
O2 C6 C16 106.82(17)
O2 C6 C3 111.78(16)
C16 C6 C3 113.82(16)
O3 C7 O2 110.25(17)
O3 C7 C8 114.59(16)
O2 C7 C8 106.19(17)
O3 C7 C12 107.21(16)
O2 C7 C12 108.84(15)
C8 C7 C12 109.66(19)
C7 C8 C9 112.0(2)
C10 C9 C8 111.0(2)
C9 C10 C11 110.1(2)
C12 C11 C10 109.7(2)
C7 C12 C11 111.78(17)
C7 C12 C4 111.05(17)
C11 C12 C4 114.98(19)
N3 C13 C4 177.3(3)
N4 C14 C3 178.6(2)
C17 C16 C21 119.3(2)
C17 C16 C6 120.4(2)
C21 C16 C6 120.2(2)
C16 C17 C18 120.4(3)
C19 C18 C17 119.9(3)
C20 C19 C18 119.9(3)
C19 C20 C21 120.5(3)
C20 C21 C16 119.9(3)

loop_
_geom_bond_atom_site_label_1
_geom_bond_atom_site_label_2
_geom_bond_distance
S1 O1 1.5067(18)
S1 C22 1.766(3)
S1 C23 1.769(3)
O2 C6 1.412(2)
O2 C7 1.434(2)
O3 C7 1.406(2)
O3 C15 1.421(3)
O4 C5 1.200(3)
N1 C2 1.311(3)
N1 C5 1.376(3)
N2 C2 1.304(3)
N3 C13 1.134(3)
N4 C14 1.132(3)
C2 C3 1.529(3)
C3 C14 1.465(3)
C3 C4 1.563(3)
C3 C6 1.583(3)
C4 C13 1.470(3)
C4 C12 1.533(3)
C4 C5 1.568(3)
C6 C16 1.512(3)
C7 C8 1.511(3)
C7 C12 1.516(3)
C8 C9 1.516(4)
C9 C10 1.514(4)
C10 C11 1.530(4)
C11 C12 1.521(3)
C16 C17 1.377(3)
C16 C21 1.385(3)
C17 C18 1.388(4)
C18 C19 1.373(5)
C19 C20 1.371(5)
C20 C21 1.385(4)
